data_7058564
loop_
_publ_author_name
'Trautwein, Ralf'
'Abul-Futouh, Hassan'
'G\"orls, Helmar'
'Imhof, Wolfgang'
'Almazahreh, Laith R.'
'Weigand, Wolfgang'

_publ_section_title
;
 Sulphur--sulphur, sulphur--selenium, selenium--selenium and
 selenium--carbon bond activation using Fe3(CO)12: an unexpected formation
 of an Fe2(CO)6 complex containing a \m2,\k3-C,O,Se-ligand
;
_journal_issue 32
_journal_name_full 'New Journal of Chemistry'
_journal_page_first 12580
_journal_paper_doi 10.1039/C9NJ02642H
_journal_volume 43
_journal_year 2019
_chemical_formula_moiety 'C8 H14 O2 Se'
_chemical_formula_sum 'C8 H14 O2 Se'
_chemical_formula_weight 221.15
_space_group_IT_number 14
_space_group_name_Hall '-P 2ybc'
_space_group_name_H-M_alt 'P 1 21/c 1'
_symmetry_cell_setting monoclinic
_symmetry_space_group_name_Hall '-P 2ybc'
_symmetry_space_group_name_H-M 'P 1 21/c 1'
_atom_sites_solution_hydrogens difmap
_atom_sites_solution_primary direct
_atom_sites_solution_secondary difmap
_audit_creation_method SHELXL-97
_audit_update_record
;
2019-05-13 deposited with the CCDC.    2019-07-02 downloaded from the CCDC.
;
_cell_angle_alpha 90
_cell_angle_beta 92.705(1)
_cell_angle_gamma 90
_cell_formula_units_Z 4
_cell_length_a 15.0541(3)
_cell_length_b 6.0040(1)
_cell_length_c 9.8772(2)
_cell_measurement_reflns_used 5346
_cell_measurement_temperature 133(2)
_cell_measurement_theta_max 27.52
_cell_measurement_theta_min 2.71
_cell_volume 891.75(3)
_computing_cell_refinement DENZO
_computing_data_collection COLLECT
_computing_data_reduction DENZO
_computing_molecular_graphics SHELXTL/PC
_computing_publication_material SHELXL-97
_computing_structure_refinement 'SHELXL-97 (Sheldrick, 2008)'
_computing_structure_solution 'SHELXS-97 (Sheldrick, 2008)'
_diffrn_ambient_temperature 133(2)
_diffrn_measured_fraction_theta_full 0.992
_diffrn_measured_fraction_theta_max 0.992
_diffrn_measurement_device_type KappaCCD
_diffrn_measurement_method 'phi- + omega-scan'
_diffrn_radiation_monochromator graphite
_diffrn_radiation_source 'fine-focus sealed tube'
_diffrn_radiation_type MoK\a
_diffrn_radiation_wavelength 0.71073
_diffrn_reflns_av_R_equivalents 0.0231
_diffrn_reflns_av_sigmaI/netI 0.0221
_diffrn_reflns_limit_h_max 18
_diffrn_reflns_limit_h_min -19
_diffrn_reflns_limit_k_max 7
_diffrn_reflns_limit_k_min -5
_diffrn_reflns_limit_l_max 10
_diffrn_reflns_limit_l_min -12
_diffrn_reflns_number 5346
_diffrn_reflns_theta_full 27.52
_diffrn_reflns_theta_max 27.52
_diffrn_reflns_theta_min 2.71
_exptl_absorpt_coefficient_mu 4.161
_exptl_absorpt_correction_T_max 0.7456
_exptl_absorpt_correction_T_min 0.5379
_exptl_absorpt_correction_type multi-scan
_exptl_absorpt_process_details 'SADABS, Bruker-AXS, 2002'
_exptl_crystal_colour colourless
_exptl_crystal_density_diffrn 1.647
_exptl_crystal_density_method 'not measured'
_exptl_crystal_description prism
_exptl_crystal_F_000 448
_exptl_crystal_size_max 0.097
_exptl_crystal_size_mid 0.086
_exptl_crystal_size_min 0.082
_refine_diff_density_max 0.760
_refine_diff_density_min -0.983
_refine_diff_density_rms 0.063
_refine_ls_extinction_method none
_refine_ls_goodness_of_fit_ref 1.026
_refine_ls_hydrogen_treatment refall
_refine_ls_matrix_type full
_refine_ls_number_parameters 156
_refine_ls_number_reflns 2033
_refine_ls_number_restraints 0
_refine_ls_restrained_S_all 1.026
_refine_ls_R_factor_all 0.0335
_refine_ls_R_factor_gt 0.0303
_refine_ls_shift/su_max 0.001
_refine_ls_shift/su_mean 0.000
_refine_ls_structure_factor_coef Fsqd
_refine_ls_weighting_details 'calc w=1/[\s^2^(Fo^2^)+(0.0250P)^2^+1.2943P] where P=(Fo^2^+2Fc^2^)/3'
_refine_ls_weighting_scheme calc
_refine_ls_wR_factor_gt 0.0693
_refine_ls_wR_factor_ref 0.0717
_reflns_number_gt 1884
_reflns_number_total 2033
_reflns_threshold_expression >2sigma(I)
_cod_data_source_file c9nj02642h2.cif
_cod_data_source_block FO5305
_cod_depositor_comments 'Adding full bibliography for 7058564--7058568.cif.'
_cod_original_sg_symbol_H-M 'P 21/c'
_cod_database_code 7058564

loop_
_symmetry_equiv_pos_as_xyz
'x, y, z'
'-x, y+1/2, -z+1/2'
'-x, -y, -z'
'x, -y-1/2, z-1/2'

loop_
_atom_site_label
_atom_site_type_symbol
_atom_site_fract_x
_atom_site_fract_y
_atom_site_fract_z
_atom_site_U_iso_or_equiv
_atom_site_adp_type
_atom_site_occupancy
_atom_site_symmetry_multiplicity
_atom_site_calc_flag
Se1 Se 0.446023(15) 0.21344(6) 0.11870(3) 0.04651(12) Uani 1 1 d
O1 O 0.22251(9) 0.5010(2) -0.16140(13) 0.0214(3) Uani 1 1 d
O2 O 0.14627(9) 0.4189(2) 0.03406(14) 0.0227(3) Uani 1 1 d
C1 C 0.32607(16) 0.1879(4) 0.0315(2) 0.0312(5) Uani 1 1 d
H1A H 0.2904(19) 0.083(5) 0.085(3) 0.044(8) Uiso 1 1 d
H1B H 0.3278(19) 0.142(5) -0.058(3) 0.043(8) Uiso 1 1 d
C2 C 0.30705(13) 0.4379(4) 0.0503(2) 0.0227(4) Uani 1 1 d
C3 C 0.38961(15) 0.5058(5) 0.1378(2) 0.0361(6) Uani 1 1 d
H3B H 0.4192(19) 0.615(5) 0.103(3) 0.036(7) Uiso 1 1 d
H3A H 0.3759(19) 0.543(5) 0.230(3) 0.044(8) Uiso 1 1 d
C4 C 0.30123(13) 0.5619(4) -0.0839(2) 0.0231(4) Uani 1 1 d
H4B H 0.3500(15) 0.524(4) -0.140(2) 0.022(6) Uiso 1 1 d
H4A H 0.3018(17) 0.722(4) -0.068(3) 0.026(6) Uiso 1 1 d
C5 C 0.22134(13) 0.4796(4) 0.1209(2) 0.0234(4) Uani 1 1 d
H5B H 0.2185(15) 0.388(4) 0.201(2) 0.022(6) Uiso 1 1 d
H5A H 0.2182(16) 0.640(4) 0.149(2) 0.023(6) Uiso 1 1 d
C6 C 0.14162(12) 0.5337(3) -0.0924(2) 0.0204(4) Uani 1 1 d
C7 C 0.06997(14) 0.4196(4) -0.1787(2) 0.0281(4) Uani 1 1 d
H7C H 0.0119(18) 0.446(4) -0.144(3) 0.030(7) Uiso 1 1 d
H7B H 0.0700(16) 0.475(4) -0.269(3) 0.029(6) Uiso 1 1 d
H7A H 0.080(2) 0.261(6) -0.184(3) 0.051(9) Uiso 1 1 d
C8 C 0.12117(16) 0.7802(4) -0.0742(2) 0.0276(5) Uani 1 1 d
H8C H 0.064(2) 0.794(5) -0.034(3) 0.039(7) Uiso 1 1 d
H8B H 0.1121(18) 0.845(5) -0.163(3) 0.033(7) Uiso 1 1 d
H8A H 0.1666(19) 0.862(5) -0.019(3) 0.037(7) Uiso 1 1 d

loop_
_atom_site_aniso_label
_atom_site_aniso_U_11
_atom_site_aniso_U_22
_atom_site_aniso_U_33
_atom_site_aniso_U_23
_atom_site_aniso_U_13
_atom_site_aniso_U_12
Se1 0.01965(14) 0.0664(2) 0.05307(19) 0.03097(14) -0.00255(10) 0.00205(11)
O1 0.0189(6) 0.0241(7) 0.0213(7) -0.0024(6) 0.0017(5) 0.0022(5)
O2 0.0188(7) 0.0244(7) 0.0248(7) 0.0060(6) 0.0001(5) -0.0027(5)
C1 0.0334(12) 0.0317(12) 0.0279(11) -0.0038(9) -0.0077(9) 0.0104(10)
C2 0.0194(9) 0.0272(10) 0.0213(9) -0.0070(8) -0.0016(7) -0.0016(8)
C3 0.0236(11) 0.0600(17) 0.0246(11) -0.0114(11) 0.0006(8) -0.0104(11)
C4 0.0201(9) 0.0258(10) 0.0236(10) -0.0053(8) 0.0037(7) -0.0026(8)
C5 0.0235(10) 0.0274(11) 0.0194(9) -0.0010(8) 0.0011(7) -0.0023(8)
C6 0.0180(9) 0.0204(9) 0.0231(9) 0.0033(7) 0.0026(7) 0.0011(7)
C7 0.0219(10) 0.0294(11) 0.0325(11) 0.0012(9) -0.0055(8) 0.0011(8)
C8 0.0296(11) 0.0202(10) 0.0337(12) 0.0039(9) 0.0093(9) 0.0046(8)

loop_
_atom_type_symbol
_atom_type_description
_atom_type_scat_dispersion_real
_atom_type_scat_dispersion_imag
_atom_type_scat_source
C C 0.0033 0.0016 'International Tables Vol C Tables 4.2.6.8 and 6.1.1.4'
H H 0.0000 0.0000 'International Tables Vol C Tables 4.2.6.8 and 6.1.1.4'
O O 0.0106 0.0060 'International Tables Vol C Tables 4.2.6.8 and 6.1.1.4'
Se Se -0.0929 2.2259 'International Tables Vol C Tables 4.2.6.8 and 6.1.1.4'

loop_
_geom_angle_atom_site_label_1
_geom_angle_atom_site_label_2
_geom_angle_atom_site_label_3
_geom_angle
C3 Se1 C1 73.73(10)
C4 O1 C6 114.27(14)
C6 O2 C5 113.97(15)
C2 C1 Se1 92.49(14)
C2 C1 H1A 116.6(17)
Se1 C1 H1A 109.0(17)
C2 C1 H1B 115(2)
Se1 C1 H1B 111.9(18)
H1A C1 H1B 111(3)
C5 C2 C4 107.78(17)
C5 C2 C3 112.37(17)
C4 C2 C3 111.92(18)
C5 C2 C1 112.51(18)
C4 C2 C1 112.10(17)
C3 C2 C1 100.14(19)
C2 C3 Se1 92.91(15)
C2 C3 H3B 113.0(19)
Se1 C3 H3B 113.7(19)
C2 C3 H3A 112.9(17)
Se1 C3 H3A 114.2(18)
H3B C3 H3A 109(3)
O1 C4 C2 110.75(16)
O1 C4 H4B 105.3(14)
C2 C4 H4B 111.8(14)
O1 C4 H4A 109.8(16)
C2 C4 H4A 110.3(15)
H4B C4 H4A 109(2)
O2 C5 C2 110.29(16)
O2 C5 H5B 106.3(14)
C2 C5 H5B 110.7(14)
O2 C5 H5A 111.2(14)
C2 C5 H5A 109.6(14)
H5B C5 H5A 109(2)
O2 C6 O1 109.98(15)
O2 C6 C7 106.27(16)
O1 C6 C7 105.61(16)
O2 C6 C8 111.62(17)
O1 C6 C8 111.68(16)
C7 C6 C8 111.39(18)
C6 C7 H7C 111.1(15)
C6 C7 H7B 109.8(16)
H7C C7 H7B 108(2)
C6 C7 H7A 112(2)
H7C C7 H7A 109(3)
H7B C7 H7A 106(3)
C6 C8 H8C 108.6(17)
C6 C8 H8B 107.7(17)
H8C C8 H8B 104(2)
C6 C8 H8A 114.2(17)
H8C C8 H8A 110(2)
H8B C8 H8A 112(2)

loop_
_geom_bond_atom_site_label_1
_geom_bond_atom_site_label_2
_geom_bond_distance
Se1 C3 1.963(3)
Se1 C1 1.969(2)
O1 C4 1.428(2)
O1 C6 1.437(2)
O2 C6 1.425(2)
O2 C5 1.433(2)
C1 C2 1.541(3)
C1 H1A 0.99(3)
C1 H1B 0.93(3)
C2 C5 1.516(3)
C2 C4 1.519(3)
C2 C3 1.535(3)
C3 H3B 0.87(3)
C3 H3A 0.97(3)
C4 H4B 0.97(2)
C4 H4A 0.97(3)
C5 H5B 0.96(2)
C5 H5A 1.00(3)
C6 C7 1.508(3)
C6 C8 1.524(3)
C7 H7C 0.97(3)
C7 H7B 0.95(3)
C7 H7A 0.96(3)
C8 H8C 0.97(3)
C8 H8B 0.97(3)
C8 H8A 0.98(3)
